data_7242460
loop_
_publ_author_name
'Hasuo, Naohiro'
'Takahashi, Kiyonori'
'Hisaki, Ichiro'
'Kokado, Kenta'
'Nakamura, Takayoshi'

_publ_section_title
;
 Molecular motion of halogenated ethylammonium/[18]crown-6 supramolecular
 ions in nickel dithiolate magnetic crystals
;
_journal_issue 14
_journal_name_full CrystEngComm
_journal_page_first 2756
_journal_page_last 2763
_journal_paper_doi 10.1039/D1CE00253H
_journal_volume 23
_journal_year 2021
_chemical_formula_moiety 'C6 Ni S10, C2 H7 Br1 N, C12 H24 O6'
_chemical_formula_sum 'C20 H31 Br N Ni O6 S10'
_chemical_formula_weight 840.68
_space_group_crystal_system triclinic
_space_group_IT_number 2
_space_group_name_Hall '-P 1'
_space_group_name_H-M_alt 'P -1'
_atom_sites_solution_hydrogens geom
_atom_sites_solution_primary dual
_audit_creation_date 2020-11-10
_audit_creation_method
;
Olex2 1.3-ac4
(compiled 2019.10.09 svn.r3662 for Rigaku Oxford Diffraction, GUI svn.r5959)
;
_audit_update_record
;
2020-12-31 deposited with the CCDC.	2021-03-18 downloaded from the CCDC.
;
_cell_angle_alpha 65.543(4)
_cell_angle_beta 81.123(3)
_cell_angle_gamma 78.362(3)
_cell_formula_units_Z 2
_cell_length_a 11.1694(4)
_cell_length_b 12.1413(4)
_cell_length_c 13.7408(6)
_cell_measurement_reflns_used 14855
_cell_measurement_temperature 313
_cell_measurement_theta_max 28.8650
_cell_measurement_theta_min 1.8570
_cell_volume 1656.09(12)
_computing_cell_refinement 'CrysAlisPro 1.171.41.63a (Rigaku OD, 2020)'
_computing_data_collection 'CrysAlisPro 1.171.41.63a (Rigaku OD, 2020)'
_computing_data_reduction 'CrysAlisPro 1.171.41.63a (Rigaku OD, 2020)'
_computing_molecular_graphics 'Olex2 1.3-ac4 (Dolomanov et al., 2009)'
_computing_publication_material 'Olex2 1.3-ac4 (Dolomanov et al., 2009)'
_computing_structure_refinement 'ShelXL 2018/3 (Sheldrick, 2015)'
_computing_structure_solution 'SHELXT 2018/2 (Sheldrick, 2018)'
_diffrn_ambient_temperature 313
_diffrn_detector 'Hybrid Pixel Array Detector'
_diffrn_detector_area_resol_mean 28.5714
_diffrn_detector_type HyPix
_diffrn_measured_fraction_theta_full 1.000
_diffrn_measured_fraction_theta_max 0.892
_diffrn_measurement_details
;
List of Runs (angles in degrees, time in seconds):

  # Type    Start    End  Width  t~exp~   \w     \q     \k     \f   Frames
#--------------------------------------------------------------------------
  1  \w    -25.00 104.00   0.50    1.37    --   21.69  19.00 -30.00  258
  2  \w     46.00  93.00   0.50    1.37    --   21.69 178.00 -60.00   94
  3  \w     58.00 103.00   0.50    1.37    --   21.69 158.00-116.00   90
  4  \w    -19.00 101.00   0.50    1.37    --   21.69  57.00   0.00  240
  5  \w    -25.00  58.00   0.50    1.37    --  -21.62  19.00  60.00  166
  6  \w    -63.00 -17.00   0.50    1.37    --  -21.62 118.00  89.00   92
  7  \w   -109.00 -78.00   0.50    1.37    --  -21.62 158.00-116.00   62
  8  \w    -23.00  20.00   0.50    1.37    --   21.69 -19.00 -90.00   86
  9  \w    -68.00  44.00   0.50    1.37    --   21.69 -37.00-120.00  224
 10  \w    -75.00 -31.00   0.50    1.37    --   21.69 -19.00 -90.00   88
 11  \w     68.00 100.00   0.50    1.37    --   21.69-158.00-150.00   64
 12  \w     20.00  81.00   0.50    1.37    --   21.69-118.00   3.00  122
 13  \w    -17.00  38.00   0.50    1.37    --  -21.62 -99.00  60.00  110
 14  \w    -17.00  38.00   0.50    1.37    --  -21.62 -99.00   0.00  110
 15  \w    -19.00  20.00   0.50    1.37    --  -21.62 -57.00  30.00   78
 16  \w   -108.00 -33.00   0.50    1.37    --  -21.62 -57.00  30.00  150
 17  \w    -81.00 -55.00   0.50    1.37    --  -21.62-158.00-150.00   52
 18  \w   -106.00  20.00   0.50    1.37    --  -21.62 -57.00-180.00  252
;
_diffrn_measurement_device 'four-circle diffractometer'
_diffrn_measurement_device_type 'XtaLAB Synergy R, HyPix'
_diffrn_measurement_method '\w scans'
_diffrn_measurement_specimen_support 'Mitegen 50um'
_diffrn_orient_matrix_type 'CrysAlisPro convention (1999,Acta A55,543-557)'
_diffrn_orient_matrix_UB_11 0.0313295000
_diffrn_orient_matrix_UB_12 0.0053049000
_diffrn_orient_matrix_UB_13 0.0386315000
_diffrn_orient_matrix_UB_21 -0.0275884000
_diffrn_orient_matrix_UB_22 -0.0483388000
_diffrn_orient_matrix_UB_23 0.0410936000
_diffrn_orient_matrix_UB_31 0.0498783000
_diffrn_orient_matrix_UB_32 -0.0430488000
_diffrn_orient_matrix_UB_33 -0.0074260000
_diffrn_radiation_collimation 0.3
_diffrn_radiation_monochromator mirror
_diffrn_radiation_probe x-ray
_diffrn_radiation_type 'Mo K\a'
_diffrn_radiation_wavelength 0.71073
_diffrn_reflns_av_R_equivalents 0.0668
_diffrn_reflns_av_unetI/netI 0.0631
_diffrn_reflns_Laue_measured_fraction_full 1.000
_diffrn_reflns_Laue_measured_fraction_max 0.892
_diffrn_reflns_limit_h_max 15
_diffrn_reflns_limit_h_min -14
_diffrn_reflns_limit_k_max 16
_diffrn_reflns_limit_k_min -15
_diffrn_reflns_limit_l_max 18
_diffrn_reflns_limit_l_min -18
_diffrn_reflns_number 33146
_diffrn_reflns_point_group_measured_fraction_full 1.000
_diffrn_reflns_point_group_measured_fraction_max 0.892
_diffrn_reflns_theta_full 25.242
_diffrn_reflns_theta_max 29.032
_diffrn_reflns_theta_min 1.867
_diffrn_source 'micro-focus sealed X-ray tube'
_diffrn_source_current 24.0
_diffrn_source_power 1.2
_diffrn_source_target Mo
_diffrn_source_type 'Mova (Mo) X-ray Source'
_diffrn_source_voltage 50.0
_exptl_absorpt_coefficient_mu 2.458
_exptl_absorpt_correction_T_max 1.00000
_exptl_absorpt_correction_T_min 0.65712
_exptl_absorpt_correction_type multi-scan
_exptl_absorpt_process_details
;
CrysAlisPro 1.171.41.63a (Rigaku Oxford Diffraction, 2020)
Empirical absorption correction using spherical harmonics,
 implemented in SCALE3 ABSPACK scaling algorithm.
;
_exptl_crystal_colour black
_exptl_crystal_colour_primary black
_exptl_crystal_density_diffrn 1.686
_exptl_crystal_description block
_exptl_crystal_F_000 858
_exptl_crystal_size_max 0.4
_exptl_crystal_size_mid 0.11
_exptl_crystal_size_min 0.07
_refine_diff_density_max 0.541
_refine_diff_density_min -0.353
_refine_diff_density_rms 0.066
_refine_ls_extinction_method none
_refine_ls_goodness_of_fit_ref 1.049
_refine_ls_hydrogen_treatment constr
_refine_ls_matrix_type full
_refine_ls_number_parameters 393
_refine_ls_number_reflns 7890
_refine_ls_number_restraints 19
_refine_ls_restrained_S_all 1.049
_refine_ls_R_factor_all 0.0783
_refine_ls_R_factor_gt 0.0416
_refine_ls_shift/su_max 0.001
_refine_ls_shift/su_mean 0.000
_refine_ls_structure_factor_coef Fsqd
_refine_ls_weighting_details 'w=1/[\s^2^(Fo^2^)+(0.0400P)^2^+0.0424P] where P=(Fo^2^+2Fc^2^)/3'
_refine_ls_weighting_scheme calc
_refine_ls_wR_factor_gt 0.0958
_refine_ls_wR_factor_ref 0.1076
_reflns_Friedel_coverage 0.000
_reflns_number_gt 5059
_reflns_number_total 7890
_reflns_threshold_expression 'I > 2\s(I)'
_cod_data_source_file d1ce00253h3.cif
_cod_data_source_block 313k
_cod_depositor_comments 'Adding full bibliography for 7242434--7242480.cif.'
_cod_database_code 7242460
_shelx_shelxl_version_number 2018/3
_chemical_oxdiff_formula BrCHNONiS
_shelx_space_group_comment
;
The symmetry employed for this shelxl refinement is uniquely defined
by the following loop, which should always be used as a source of
symmetry information in preference to the above space-group names.
They are only intended as comments.
;
_reflns_odcompleteness_completeness 100.00
_reflns_odcompleteness_iscentric 1
_reflns_odcompleteness_theta 26.32
_olex2_refinement_description
;
1. Fixed Uiso
 At 1.2 times of:
  All C(H,H) groups, All N(H,H,H,H,H,H) groups
2. Uiso/Uaniso restraints and constraints
C15 \\sim C16: within 2A with sigma of 0.04 and sigma for terminal atoms of
0.08 within 2A
C1A \\sim N1: within 2A with sigma of 0.04 and sigma for terminal atoms of 0.08
within 2A
C1 \\sim C2: within 2A with sigma of 0.04 and sigma for terminal atoms of 0.08
within 2A
3. Others
 1*[Sof(Br1)]+1*[Sof(Br1B)]+1*[Sof(Br1A)]=1 with esd of 0.0001
 Sof(H1BD)=Sof(H1BE)=Sof(H1BF)=Sof(C1A)=Sof(H1AD)=Sof(H1AE)=Sof(C2A)=Sof(H2AA)=
 Sof(H2AB)=1-FVAR(1)
 Sof(H1AA)=Sof(H1AB)=Sof(H1AC)=Sof(C1)=Sof(H1A)=Sof(H1B)=Sof(C2)=Sof(H2A)=
 Sof(H2B)=FVAR(1)
4.a Secondary CH2 refined with riding coordinates:
 C10(H10A,H10B), C8(H8A,H8B), C11(H11A,H11B), C12(H12A,H12B), C9(H9A,H9B),
 C14(H14A,H14B), C3(H3A,H3B), C13(H13A,H13B), C7(H7A,H7B), C4(H4A,H4B), C6(H6A,
 H6B), C5(H5A,H5B), C1A(H1AD,H1AE), C1(H1A,H1B), C2(H2A,H2B), C2A(H2AA,H2AB)
4.b Idealised Me refined as rotating group:
 N1(H1BD,H1BE,H1BF), N1(H1AA,H1AB,H1AC)
;
_olex2_exptl_crystal_mounting_method loop
_olex2_submission_special_instructions 'No special instructions were received'
_oxdiff_exptl_absorpt_empirical_details
;
Empirical correction (ABSPACK) includes:
- Absorption correction using spherical harmonics
- Frame scaling
;
_oxdiff_exptl_absorpt_empirical_full_max 2.756
_oxdiff_exptl_absorpt_empirical_full_min 0.400

loop_
_space_group_symop_operation_xyz
'x, y, z'
'-x, -y, -z'

loop_
_atom_site_label
_atom_site_type_symbol
_atom_site_fract_x
_atom_site_fract_y
_atom_site_fract_z
_atom_site_U_iso_or_equiv
_atom_site_adp_type
_atom_site_occupancy
_atom_site_site_symmetry_order
_atom_site_calc_flag
_atom_site_refinement_flags_posn
_atom_site_refinement_flags_adp
_atom_site_refinement_flags_occupancy
_atom_site_disorder_assembly
_atom_site_disorder_group
Ni1 Ni 0.13363(3) 0.46411(3) 0.88310(3) 0.04162(11) Uani 1 1 d . . . . .
S1 S 0.10023(6) 0.33944(6) 0.81739(6) 0.04619(18) Uani 1 1 d . . . . .
S3 S 0.20773(6) 0.07260(6) 0.86685(6) 0.04869(18) Uani 1 1 d . . . . .
S9 S 0.05420(7) 0.84313(6) 0.92163(6) 0.05016(19) Uani 1 1 d . . . . .
S4 S 0.35682(6) 0.06289(6) 1.02461(6) 0.04873(18) Uani 1 1 d . . . . .
S2 S 0.26470(7) 0.32810(6) 0.98881(6) 0.05094(19) Uani 1 1 d . . . . .
S7 S 0.16008(7) 0.58095(6) 0.95833(6) 0.0524(2) Uani 1 1 d . . . . .
S6 S 0.01161(7) 0.60764(6) 0.77188(6) 0.0547(2) Uani 1 1 d . . . . .
S8 S -0.07961(7) 0.87131(7) 0.74729(7) 0.0614(2) Uani 1 1 d . . . . .
S5 S 0.36379(8) -0.16243(6) 0.98838(7) 0.0645(2) Uani 1 1 d . . . . .
S10 S -0.09525(8) 1.08304(7) 0.80847(8) 0.0707(3) Uani 1 1 d . . . . .
Br1A Br 0.07748(8) 0.14493(10) 0.53963(10) 0.0855(4) Uani 0.543(2) 1 d . . P A 3
O5 O 0.35966(18) 0.39311(18) 0.61872(16) 0.0600(5) Uani 1 1 d . . . . .
O6 O 0.56775(19) 0.22081(18) 0.62494(16) 0.0653(6) Uani 1 1 d . . . . .
O4 O 0.25635(19) 0.5342(2) 0.42170(18) 0.0695(6) Uani 1 1 d . . . . .
O1 O 0.6423(2) 0.1417(2) 0.45691(19) 0.0717(6) Uani 1 1 d . . . . .
N1 N 0.3992(2) 0.2927(2) 0.4597(2) 0.0585(7) Uani 1 1 d . U . . .
H1BD H 0.429447 0.281570 0.400029 0.070 Uiso 0.451(12) 1 calc R U P B 2
H1BE H 0.460506 0.287333 0.496534 0.070 Uiso 0.451(12) 1 calc R U P B 2
H1BF H 0.353770 0.366332 0.442668 0.070 Uiso 0.451(12) 1 calc R U P B 2
H1AA H 0.479294 0.267027 0.453142 0.070 Uiso 0.549(12) 1 calc R U P B 1
H1AB H 0.381007 0.308953 0.518214 0.070 Uiso 0.549(12) 1 calc R U P B 1
H1AC H 0.378360 0.360143 0.402278 0.070 Uiso 0.549(12) 1 calc R U P B 1
O3 O 0.3214(2) 0.4659(2) 0.25332(19) 0.0780(7) Uani 1 1 d . . . . .
O2 O 0.5435(2) 0.3064(3) 0.26362(19) 0.0938(8) Uani 1 1 d . . . . .
C19 C 0.0701(2) 0.7155(2) 0.8904(2) 0.0420(6) Uani 1 1 d . . . . .
C15 C 0.1972(2) 0.2082(2) 0.8852(2) 0.0392(6) Uani 1 1 d . U . . .
C16 C 0.2670(2) 0.2031(2) 0.9597(2) 0.0397(6) Uani 1 1 d . U . . .
C18 C 0.0061(2) 0.7271(2) 0.8095(2) 0.0450(6) Uani 1 1 d . . . . .
C20 C -0.0432(2) 0.9397(2) 0.8250(2) 0.0514(7) Uani 1 1 d . . . . .
C17 C 0.3118(2) -0.0162(2) 0.9613(2) 0.0462(6) Uani 1 1 d . . . . .
C10 C 0.3032(3) 0.5181(3) 0.5884(3) 0.0668(9) Uani 1 1 d . . . . .
H10A H 0.363640 0.571669 0.549851 0.080 Uiso 1 1 calc R U . . .
H10B H 0.270523 0.533490 0.651968 0.080 Uiso 1 1 calc R U . . .
C8 C 0.1761(3) 0.5713(3) 0.3417(3) 0.0760(10) Uani 1 1 d . . . . .
H8A H 0.130094 0.651362 0.332555 0.091 Uiso 1 1 calc R U . . .
H8B H 0.118350 0.514043 0.362728 0.091 Uiso 1 1 calc R U . . .
C11 C 0.4480(3) 0.3599(3) 0.6940(3) 0.0684(9) Uani 1 1 d . . . . .
H11A H 0.409043 0.369624 0.758715 0.082 Uiso 1 1 calc R U . . .
H11B H 0.510684 0.412515 0.664076 0.082 Uiso 1 1 calc R U . . .
C12 C 0.5045(3) 0.2303(3) 0.7198(3) 0.0715(9) Uani 1 1 d . . . . .
H12A H 0.561203 0.204285 0.774811 0.086 Uiso 1 1 calc R U . . .
H12B H 0.441471 0.177989 0.746633 0.086 Uiso 1 1 calc R U . . .
C9 C 0.2027(3) 0.5436(3) 0.5191(3) 0.0736(10) Uani 1 1 d . . . . .
H9A H 0.146240 0.485020 0.554573 0.088 Uiso 1 1 calc R U . . .
H9B H 0.157674 0.625190 0.504765 0.088 Uiso 1 1 calc R U . . .
C14 C 0.7170(3) 0.1164(3) 0.5409(3) 0.0803(11) Uani 1 1 d . . . . .
H14A H 0.765284 0.181702 0.520996 0.096 Uiso 1 1 calc R U . . .
H14B H 0.772889 0.040563 0.552503 0.096 Uiso 1 1 calc R U . . .
C3 C 0.7091(3) 0.1722(4) 0.3549(3) 0.0839(11) Uani 1 1 d . . . . .
H3A H 0.771957 0.103784 0.355797 0.101 Uiso 1 1 calc R U . . .
H3B H 0.749262 0.242032 0.339447 0.101 Uiso 1 1 calc R U . . .
C13 C 0.6386(4) 0.1060(3) 0.6410(3) 0.0850(11) Uani 1 1 d . . . . .
H13A H 0.585592 0.045125 0.658280 0.102 Uiso 1 1 calc R U . . .
H13B H 0.689314 0.080848 0.700121 0.102 Uiso 1 1 calc R U . . .
C7 C 0.2449(3) 0.5769(3) 0.2401(3) 0.0717(9) Uani 1 1 d . . . . .
H7A H 0.187877 0.595051 0.186948 0.086 Uiso 1 1 calc R U . . .
H7B H 0.294007 0.642399 0.214130 0.086 Uiso 1 1 calc R U . . .
C4 C 0.6289(4) 0.2008(4) 0.2725(3) 0.0925(13) Uani 1 1 d . . . . .
H4A H 0.676868 0.214208 0.204489 0.111 Uiso 1 1 calc R U . . .
H4B H 0.585801 0.132420 0.289591 0.111 Uiso 1 1 calc R U . . .
C6 C 0.4015(4) 0.4708(4) 0.1618(3) 0.0970(14) Uani 1 1 d . . . . .
H6A H 0.456743 0.528840 0.147834 0.116 Uiso 1 1 calc R U . . .
H6B H 0.354072 0.499520 0.100113 0.116 Uiso 1 1 calc R U . . .
C5 C 0.4724(4) 0.3521(5) 0.1761(3) 0.1263(19) Uani 1 1 d . . . . .
H5A H 0.417292 0.295037 0.186743 0.152 Uiso 1 1 calc R U . . .
H5B H 0.525626 0.358907 0.111649 0.152 Uiso 1 1 calc R U . . .
C1A C 0.3187(17) 0.1931(17) 0.5290(15) 0.105(5) Uani 0.451(12) 1 d . U P B 2
H1AD H 0.319781 0.146470 0.486037 0.126 Uiso 0.451(12) 1 calc R U P B 2
H1AE H 0.367088 0.139453 0.588620 0.126 Uiso 0.451(12) 1 calc R U P B 2
C1 C 0.3323(16) 0.1984(14) 0.4685(16) 0.139(5) Uani 0.549(12) 1 d . U P B 1
H1A H 0.374750 0.161909 0.419350 0.167 Uiso 0.549(12) 1 calc R U P B 1
H1B H 0.339654 0.135306 0.540324 0.167 Uiso 0.549(12) 1 calc R U P B 1
Br1B Br 0.10474(18) 0.2291(2) 0.4750(2) 0.0805(10) Uani 0.228(2) 1 d . . P B 2
Br1 Br 0.1213(3) 0.2047(4) 0.5677(3) 0.1306(17) Uani 0.229(2) 1 d . . P B 1
C2 C 0.2113(9) 0.2256(9) 0.4504(9) 0.133(5) Uani 0.549(12) 1 d . U P B 1
H2A H 0.192819 0.173391 0.418748 0.159 Uiso 0.549(12) 1 calc R U P B 1
H2B H 0.193251 0.309952 0.400099 0.159 Uiso 0.549(12) 1 calc R U P B 1
C2A C 0.2158(13) 0.1991(15) 0.5687(14) 0.141(7) Uani 0.451(12) 1 d . . P B 2
H2AA H 0.200126 0.263692 0.595203 0.169 Uiso 0.451(12) 1 calc R U P B 2
H2AB H 0.206386 0.122505 0.629325 0.169 Uiso 0.451(12) 1 calc R U P B 2

loop_
_atom_site_aniso_label
_atom_site_aniso_U_11
_atom_site_aniso_U_22
_atom_site_aniso_U_33
_atom_site_aniso_U_23
_atom_site_aniso_U_13
_atom_site_aniso_U_12
Ni1 0.0442(2) 0.03054(18) 0.0471(2) -0.01368(15) -0.01181(15) 0.00325(14)
S1 0.0496(4) 0.0348(3) 0.0523(4) -0.0142(3) -0.0193(3) 0.0027(3)
S3 0.0540(4) 0.0357(3) 0.0592(5) -0.0203(3) -0.0145(3) -0.0020(3)
S9 0.0553(4) 0.0352(3) 0.0598(5) -0.0199(3) -0.0099(3) 0.0002(3)
S4 0.0540(4) 0.0348(3) 0.0551(4) -0.0179(3) -0.0194(3) 0.0099(3)
S2 0.0593(4) 0.0368(4) 0.0604(5) -0.0232(3) -0.0264(4) 0.0100(3)
S7 0.0627(5) 0.0347(3) 0.0594(5) -0.0178(3) -0.0278(4) 0.0090(3)
S6 0.0646(5) 0.0392(4) 0.0631(5) -0.0226(3) -0.0290(4) 0.0095(3)
S8 0.0653(5) 0.0404(4) 0.0734(6) -0.0193(4) -0.0316(4) 0.0154(3)
S5 0.0781(6) 0.0352(4) 0.0794(6) -0.0251(4) -0.0203(4) 0.0090(4)
S10 0.0704(5) 0.0369(4) 0.0983(7) -0.0269(4) -0.0147(5) 0.0120(4)
Br1A 0.0603(5) 0.0660(6) 0.1180(8) -0.0290(6) 0.0071(5) -0.0104(4)
O5 0.0595(13) 0.0663(13) 0.0602(13) -0.0330(11) -0.0047(10) -0.0054(10)
O6 0.0691(14) 0.0608(13) 0.0533(13) -0.0140(11) -0.0140(11) 0.0055(11)
O4 0.0600(13) 0.0762(15) 0.0657(15) -0.0287(12) -0.0126(11) 0.0114(11)
O1 0.0615(14) 0.0766(15) 0.0688(16) -0.0246(12) -0.0127(12) 0.0037(11)
N1 0.0526(15) 0.0608(15) 0.0620(17) -0.0274(13) -0.0137(12) 0.0051(12)
O3 0.0696(15) 0.0879(17) 0.0657(16) -0.0269(13) -0.0231(12) 0.0173(13)
O2 0.0915(18) 0.121(2) 0.0659(16) -0.0500(15) -0.0224(14) 0.0320(16)
C19 0.0419(14) 0.0305(13) 0.0512(17) -0.0155(12) -0.0065(12) 0.0002(11)
C15 0.0412(14) 0.0302(12) 0.0443(15) -0.0142(11) -0.0027(12) -0.0027(10)
C16 0.0405(14) 0.0301(12) 0.0448(15) -0.0134(11) -0.0062(12) 0.0020(10)
C18 0.0426(15) 0.0325(13) 0.0537(17) -0.0137(12) -0.0097(13) 0.0047(11)
C20 0.0489(16) 0.0379(14) 0.0603(19) -0.0170(13) -0.0030(14) 0.0026(12)
C17 0.0489(16) 0.0361(14) 0.0520(17) -0.0186(12) -0.0043(13) 0.0001(12)
C10 0.076(2) 0.062(2) 0.067(2) -0.0343(17) 0.0089(18) -0.0121(17)
C8 0.055(2) 0.067(2) 0.091(3) -0.0199(19) -0.0265(19) 0.0156(16)
C11 0.072(2) 0.089(3) 0.054(2) -0.0353(18) -0.0039(17) -0.0173(19)
C12 0.077(2) 0.089(3) 0.0452(19) -0.0196(18) -0.0115(17) -0.0175(19)
C9 0.065(2) 0.065(2) 0.084(3) -0.0326(19) 0.0005(19) 0.0049(17)
C14 0.067(2) 0.073(2) 0.098(3) -0.036(2) -0.036(2) 0.0240(18)
C3 0.071(2) 0.083(2) 0.082(3) -0.031(2) -0.001(2) 0.0148(19)
C13 0.100(3) 0.067(2) 0.074(3) -0.0160(19) -0.041(2) 0.019(2)
C7 0.065(2) 0.073(2) 0.070(2) -0.0184(18) -0.0304(18) 0.0016(17)
C4 0.088(3) 0.107(3) 0.081(3) -0.050(2) -0.003(2) 0.013(2)
C6 0.099(3) 0.131(4) 0.051(2) -0.035(2) -0.031(2) 0.021(3)
C5 0.121(4) 0.180(5) 0.076(3) -0.071(3) -0.038(3) 0.048(4)
C1A 0.104(11) 0.142(11) 0.112(11) -0.084(11) -0.002(9) -0.043(8)
C1 0.148(12) 0.136(9) 0.143(13) -0.043(10) 0.020(11) -0.092(8)
Br1B 0.0570(13) 0.0941(18) 0.0916(19) -0.0358(14) -0.0235(10) -0.0032(10)
Br1 0.090(2) 0.143(3) 0.137(3) -0.055(2) 0.023(2) 0.004(2)
C2 0.106(9) 0.123(7) 0.126(10) 0.033(6) -0.053(6) -0.072(6)
C2A 0.076(10) 0.217(15) 0.214(19) -0.175(15) 0.009(10) -0.021(9)

loop_
_atom_type_symbol
_atom_type_description
_atom_type_scat_dispersion_real
_atom_type_scat_dispersion_imag
_atom_type_scat_source
C C 0.0033 0.0016 'International Tables Vol C Tables 4.2.6.8 and 6.1.1.4'
H H 0.0000 0.0000 'International Tables Vol C Tables 4.2.6.8 and 6.1.1.4'
Br Br -0.2901 2.4595 'International Tables Vol C Tables 4.2.6.8 and 6.1.1.4'
N N 0.0061 0.0033 'International Tables Vol C Tables 4.2.6.8 and 6.1.1.4'
Ni Ni 0.3393 1.1124 'International Tables Vol C Tables 4.2.6.8 and 6.1.1.4'
O O 0.0106 0.0060 'International Tables Vol C Tables 4.2.6.8 and 6.1.1.4'
S S 0.1246 0.1234 'International Tables Vol C Tables 4.2.6.8 and 6.1.1.4'

loop_
_geom_angle_atom_site_label_1
_geom_angle_atom_site_label_2
_geom_angle_atom_site_label_3
_geom_angle
_geom_angle_site_symmetry_1
_geom_angle_site_symmetry_3
_geom_angle_publ_flag
S1 Ni1 S6 88.54(3) . . ?
S2 Ni1 S1 93.19(3) . . ?
S2 Ni1 S6 176.27(3) . . ?
S7 Ni1 S1 176.11(3) . . ?
S7 Ni1 S2 85.60(3) . . ?
S7 Ni1 S6 92.89(3) . . ?
C15 S1 Ni1 101.78(9) . . ?
C17 S3 C15 97.21(12) . . ?
C20 S9 C19 97.22(13) . . ?
C17 S4 C16 97.45(12) . . ?
C16 S2 Ni1 102.17(9) . . ?
C19 S7 Ni1 102.77(10) . . ?
C18 S6 Ni1 101.79(9) . . ?
C20 S8 C18 97.68(13) . . ?
C11 O5 C10 111.9(2) . . ?
C13 O6 C12 114.3(2) . . ?
C8 O4 C9 115.2(2) . . ?
C3 O1 C14 112.8(3) . . ?
H1BD N1 H1BE 109.5 . . ?
H1BD N1 H1BF 109.5 . . ?
H1BE N1 H1BF 109.5 . . ?
H1AA N1 H1AB 109.5 . . ?
H1AA N1 H1AC 109.5 . . ?
H1AB N1 H1AC 109.5 . . ?
C1A N1 H1BD 109.5 . . ?
C1A N1 H1BE 109.5 . . ?
C1A N1 H1BF 109.5 . . ?
C1 N1 H1AA 109.5 . . ?
C1 N1 H1AB 109.5 . . ?
C1 N1 H1AC 109.5 . . ?
C7 O3 C6 113.5(3) . . ?
C5 O2 C4 114.9(3) . . ?
S7 C19 S9 122.24(16) . . ?
C18 C19 S9 116.83(18) . . ?
C18 C19 S7 120.92(19) . . ?
S1 C15 S3 122.72(16) . . ?
C16 C15 S1 121.46(19) . . ?
C16 C15 S3 115.77(18) . . ?
S2 C16 S4 122.37(16) . . ?
C15 C16 S4 116.24(19) . . ?
C15 C16 S2 121.38(18) . . ?
S6 C18 S8 123.32(17) . . ?
C19 C18 S6 121.62(18) . . ?
C19 C18 S8 115.1(2) . . ?
S9 C20 S8 113.19(14) . . ?
S10 C20 S9 122.90(19) . . ?
S10 C20 S8 123.90(18) . . ?
S4 C17 S3 113.31(14) . . ?
S5 C17 S3 123.80(17) . . ?
S5 C17 S4 122.88(17) . . ?
O5 C10 H10A 109.8 . . ?
O5 C10 H10B 109.8 . . ?
O5 C10 C9 109.4(3) . . ?
H10A C10 H10B 108.2 . . ?
C9 C10 H10A 109.8 . . ?
C9 C10 H10B 109.8 . . ?
O4 C8 H8A 109.6 . . ?
O4 C8 H8B 109.6 . . ?
O4 C8 C7 110.2(3) . . ?
H8A C8 H8B 108.1 . . ?
C7 C8 H8A 109.6 . . ?
C7 C8 H8B 109.6 . . ?
O5 C11 H11A 109.9 . . ?
O5 C11 H11B 109.9 . . ?
O5 C11 C12 108.8(3) . . ?
H11A C11 H11B 108.3 . . ?
C12 C11 H11A 109.9 . . ?
C12 C11 H11B 109.9 . . ?
O6 C12 C11 108.5(3) . . ?
O6 C12 H12A 110.0 . . ?
O6 C12 H12B 110.0 . . ?
C11 C12 H12A 110.0 . . ?
C11 C12 H12B 110.0 . . ?
H12A C12 H12B 108.4 . . ?
O4 C9 C10 107.9(3) . . ?
O4 C9 H9A 110.1 . . ?
O4 C9 H9B 110.1 . . ?
C10 C9 H9A 110.1 . . ?
C10 C9 H9B 110.1 . . ?
H9A C9 H9B 108.4 . . ?
O1 C14 H14A 109.7 . . ?
O1 C14 H14B 109.7 . . ?
O1 C14 C13 109.8(3) . . ?
H14A C14 H14B 108.2 . . ?
C13 C14 H14A 109.7 . . ?
C13 C14 H14B 109.7 . . ?
O1 C3 H3A 109.5 . . ?
O1 C3 H3B 109.5 . . ?
O1 C3 C4 110.7(3) . . ?
H3A C3 H3B 108.1 . . ?
C4 C3 H3A 109.5 . . ?
C4 C3 H3B 109.5 . . ?
O6 C13 C14 108.3(3) . . ?
O6 C13 H13A 110.0 . . ?
O6 C13 H13B 110.0 . . ?
C14 C13 H13A 110.0 . . ?
C14 C13 H13B 110.0 . . ?
H13A C13 H13B 108.4 . . ?
O3 C7 C8 111.0(3) . . ?
O3 C7 H7A 109.4 . . ?
O3 C7 H7B 109.4 . . ?
C8 C7 H7A 109.4 . . ?
C8 C7 H7B 109.4 . . ?
H7A C7 H7B 108.0 . . ?
O2 C4 C3 110.4(3) . . ?
O2 C4 H4A 109.6 . . ?
O2 C4 H4B 109.6 . . ?
C3 C4 H4A 109.6 . . ?
C3 C4 H4B 109.6 . . ?
H4A C4 H4B 108.1 . . ?
O3 C6 H6A 109.3 . . ?
O3 C6 H6B 109.3 . . ?
O3 C6 C5 111.6(3) . . ?
H6A C6 H6B 108.0 . . ?
C5 C6 H6A 109.3 . . ?
C5 C6 H6B 109.3 . . ?
O2 C5 C6 111.9(4) . . ?
O2 C5 H5A 109.2 . . ?
O2 C5 H5B 109.2 . . ?
C6 C5 H5A 109.2 . . ?
C6 C5 H5B 109.2 . . ?
H5A C5 H5B 107.9 . . ?
N1 C1A H1AD 104.2 . . ?
N1 C1A H1AE 104.2 . . ?
H1AD C1A H1AE 105.5 . . ?
C2A C1A N1 132.2(16) . . ?
C2A C1A H1AD 104.2 . . ?
C2A C1A H1AE 104.2 . . ?
N1 C1 H1A 107.2 . . ?
N1 C1 H1B 107.2 . . ?
H1A C1 H1B 106.8 . . ?
C2 C1 N1 120.6(13) . . ?
C2 C1 H1A 107.2 . . ?
C2 C1 H1B 107.2 . . ?
C1 C2 Br1 110.7(10) . . ?
C1 C2 H2A 109.5 . . ?
C1 C2 H2B 109.5 . . ?
Br1 C2 H2A 109.5 . . ?
Br1 C2 H2B 109.5 . . ?
H2A C2 H2B 108.1 . . ?
C1A C2A Br1B 112.2(12) . . ?
C1A C2A H2AA 109.2 . . ?
C1A C2A H2AB 109.2 . . ?
Br1B C2A H2AA 109.2 . . ?
Br1B C2A H2AB 109.2 . . ?
H2AA C2A H2AB 107.9 . . ?

loop_
_geom_bond_atom_site_label_1
_geom_bond_atom_site_label_2
_geom_bond_distance
_geom_bond_site_symmetry_2
_geom_bond_publ_flag
Ni1 S1 2.1700(8) . ?
Ni1 S2 2.1621(7) . ?
Ni1 S7 2.1553(8) . ?
Ni1 S6 2.1701(7) . ?
S1 C15 1.722(2) . ?
S3 C15 1.745(2) . ?
S3 C17 1.732(3) . ?
S9 C19 1.741(3) . ?
S9 C20 1.722(3) . ?
S4 C16 1.740(2) . ?
S4 C17 1.719(3) . ?
S2 C16 1.717(3) . ?
S7 C19 1.708(2) . ?
S6 C18 1.718(3) . ?
S8 C18 1.746(2) . ?
S8 C20 1.731(3) . ?
S5 C17 1.652(2) . ?
S10 C20 1.651(3) . ?
O5 C10 1.430(3) . ?
O5 C11 1.420(4) . ?
O6 C12 1.421(4) . ?
O6 C13 1.404(4) . ?
O4 C8 1.394(4) . ?
O4 C9 1.419(4) . ?
O1 C14 1.423(4) . ?
O1 C3 1.421(4) . ?
N1 H1BD 0.8900 . ?
N1 H1BE 0.8900 . ?
N1 H1BF 0.8900 . ?
N1 H1AA 0.8900 . ?
N1 H1AB 0.8900 . ?
N1 H1AC 0.8900 . ?
N1 C1A 1.547(19) . ?
N1 C1 1.444(15) . ?
O3 C7 1.401(4) . ?
O3 C6 1.413(4) . ?
O2 C4 1.408(4) . ?
O2 C5 1.396(4) . ?
C19 C18 1.357(4) . ?
C15 C16 1.354(4) . ?
C10 H10A 0.9700 . ?
C10 H10B 0.9700 . ?
C10 C9 1.486(5) . ?
C8 H8A 0.9700 . ?
C8 H8B 0.9700 . ?
C8 C7 1.469(5) . ?
C11 H11A 0.9700 . ?
C11 H11B 0.9700 . ?
C11 C12 1.485(4) . ?
C12 H12A 0.9700 . ?
C12 H12B 0.9700 . ?
C9 H9A 0.9700 . ?
C9 H9B 0.9700 . ?
C14 H14A 0.9700 . ?
C14 H14B 0.9700 . ?
C14 C13 1.484(5) . ?
C3 H3A 0.9700 . ?
C3 H3B 0.9700 . ?
C3 C4 1.438(5) . ?
C13 H13A 0.9700 . ?
C13 H13B 0.9700 . ?
C7 H7A 0.9700 . ?
C7 H7B 0.9700 . ?
C4 H4A 0.9700 . ?
C4 H4B 0.9700 . ?
C6 H6A 0.9700 . ?
C6 H6B 0.9700 . ?
C6 C5 1.448(5) . ?
C5 H5A 0.9700 . ?
C5 H5B 0.9700 . ?
C1A H1AD 0.9700 . ?
C1A H1AE 0.9700 . ?
C1A C2A 1.20(2) . ?
C1 H1A 0.9700 . ?
C1 H1B 0.9700 . ?
C1 C2 1.362(19) . ?
Br1B C2A 1.803(16) . ?
Br1 C2 1.714(13) . ?
C2 H2A 0.9700 . ?
C2 H2B 0.9700 . ?
C2A H2AA 0.9700 . ?
C2A H2AB 0.9700 . ?

loop_
_geom_torsion_atom_site_label_1
_geom_torsion_atom_site_label_2
_geom_torsion_atom_site_label_3
_geom_torsion_atom_site_label_4
_geom_torsion
_geom_torsion_site_symmetry_1
_geom_torsion_site_symmetry_2
_geom_torsion_site_symmetry_3
_geom_torsion_site_symmetry_4
_geom_torsion_publ_flag
Ni1 S1 C15 S3 178.67(13) . . . . ?
Ni1 S1 C15 C16 1.3(2) . . . . ?
Ni1 S2 C16 S4 -178.75(13) . . . . ?
Ni1 S2 C16 C15 0.4(2) . . . . ?
Ni1 S7 C19 S9 178.36(14) . . . . ?
Ni1 S7 C19 C18 -0.9(2) . . . . ?
Ni1 S6 C18 S8 179.85(15) . . . . ?
Ni1 S6 C18 C19 0.5(3) . . . . ?
S1 C15 C16 S4 178.02(13) . . . . ?
S1 C15 C16 S2 -1.2(3) . . . . ?
S3 C15 C16 S4 0.4(3) . . . . ?
S3 C15 C16 S2 -178.79(14) . . . . ?
S9 C19 C18 S6 -179.01(15) . . . . ?
S9 C19 C18 S8 1.6(3) . . . . ?
S7 C19 C18 S6 0.3(3) . . . . ?
S7 C19 C18 S8 -179.12(14) . . . . ?
O5 C10 C9 O4 -66.3(3) . . . . ?
O5 C11 C12 O6 63.5(3) . . . . ?
O4 C8 C7 O3 53.6(4) . . . . ?
O1 C14 C13 O6 -65.3(4) . . . . ?
O1 C3 C4 O2 64.3(4) . . . . ?
N1 C1A C2A Br1B 82.8(17) . . . . ?
N1 C1 C2 Br1 -92.3(15) . . . . ?
O3 C6 C5 O2 -59.4(6) . . . . ?
C19 S9 C20 S8 0.50(18) . . . . ?
C19 S9 C20 S10 -179.15(19) . . . . ?
C15 S3 C17 S4 -0.91(17) . . . . ?
C15 S3 C17 S5 179.29(18) . . . . ?
C16 S4 C17 S3 1.09(17) . . . . ?
C16 S4 C17 S5 -179.11(18) . . . . ?
C18 S8 C20 S9 0.17(18) . . . . ?
C18 S8 C20 S10 179.82(19) . . . . ?
C20 S9 C19 S7 179.44(17) . . . . ?
C20 S9 C19 C18 -1.3(2) . . . . ?
C20 S8 C18 S6 179.55(18) . . . . ?
C20 S8 C18 C19 -1.0(2) . . . . ?
C17 S3 C15 S1 -177.26(17) . . . . ?
C17 S3 C15 C16 0.3(2) . . . . ?
C17 S4 C16 S2 178.28(17) . . . . ?
C17 S4 C16 C15 -0.9(2) . . . . ?
C10 O5 C11 C12 -178.8(3) . . . . ?
C8 O4 C9 C10 -171.9(3) . . . . ?
C11 O5 C10 C9 -173.9(2) . . . . ?
C12 O6 C13 C14 -169.3(3) . . . . ?
C9 O4 C8 C7 170.6(3) . . . . ?
C14 O1 C3 C4 -178.1(3) . . . . ?
C3 O1 C14 C13 170.6(3) . . . . ?
C13 O6 C12 C11 172.2(3) . . . . ?
C7 O3 C6 C5 -175.8(3) . . . . ?
C4 O2 C5 C6 -170.6(4) . . . . ?
C6 O3 C7 C8 -172.2(3) . . . . ?
C5 O2 C4 C3 171.5(4) . . . . ?
